data_7016246
loop_
_publ_author_name
'McLellan, R.'
'Boag, N. M.'
'Dodds, K.'
'Ellis, D.'
'Macgregor, S. A.'
'McKay, D.'
'Masters, S. L.'
'Noble-Eddy, R'
'Platt, N. P.'
'Rankin, D. W. H.'
'Robertson, H. E.'
'Rosair, G. M.'
'Welch, A. J.'

_publ_section_title
;
 New chemistry of 1,2-closo-P(2)B(10)H(10) and
 1,2-closo-As(2)B(10)H(10); in silico and gas electron diffraction
 structures, and new metalladiphospha- and metalladiarsaboranes.
;
_journal_issue 27
_journal_name_full 'Dalton transactions (Cambridge, England : 2003)'
_journal_page_first 7181
_journal_page_last 7192
_journal_paper_doi 10.1039/c1dt10540j
_journal_volume 40
_journal_year 2011
_chemical_formula_moiety 'C10 H23 As2 B9 Ru'
_chemical_formula_sum 'C10 H23 As2 B9 Ru'
_chemical_formula_weight 491.48
_chemical_name_systematic
;

?

;
_space_group_IT_number 14
_symmetry_cell_setting monoclinic
_symmetry_space_group_name_Hall '-P 2ybc'
_symmetry_space_group_name_H-M 'P 1 21/c 1'
_atom_sites_solution_hydrogens geom
_atom_sites_solution_primary direct
_atom_sites_solution_secondary difmap
_audit_creation_method SHELXL-97
_cell_angle_alpha 90.00
_cell_angle_beta 94.955(4)
_cell_angle_gamma 90.00
_cell_formula_units_Z 8
_cell_length_a 14.5722(11)
_cell_length_b 7.7537(6)
_cell_length_c 31.641(3)
_cell_measurement_reflns_used 9897
_cell_measurement_temperature 100(2)
_cell_measurement_theta_max 43.72
_cell_measurement_theta_min 2.58
_cell_volume 3561.7(5)
_computing_cell_refinement 'Bruker APEX2'
_computing_data_collection 'Bruker APEX2'
_computing_data_reduction 'Bruker SAINT'
_computing_molecular_graphics 'Bruker SHELXTL'
_computing_publication_material 'Bruker SHELXTL'
_computing_structure_refinement 'SHELXL-97 (Sheldrick, 2008)'
_computing_structure_solution 'SHELXS-97 (Sheldrick, 2008)'
_diffrn_ambient_temperature 100(2)
_diffrn_measured_fraction_theta_full 0.999
_diffrn_measured_fraction_theta_max 0.994
_diffrn_measurement_device_type 'CCD area detector'
_diffrn_measurement_method 'phi and omega scans'
_diffrn_radiation_monochromator graphite
_diffrn_radiation_source 'fine-focus sealed tube'
_diffrn_radiation_type MoK\a
_diffrn_radiation_wavelength 0.71073
_diffrn_reflns_av_R_equivalents 0.0436
_diffrn_reflns_av_sigmaI/netI 0.0640
_diffrn_reflns_limit_h_max 27
_diffrn_reflns_limit_h_min -29
_diffrn_reflns_limit_k_max 15
_diffrn_reflns_limit_k_min -9
_diffrn_reflns_limit_l_max 64
_diffrn_reflns_limit_l_min -64
_diffrn_reflns_number 146417
_diffrn_reflns_theta_full 25.00
_diffrn_reflns_theta_max 46.76
_diffrn_reflns_theta_min 2.58
_exptl_absorpt_coefficient_mu 4.553
_exptl_absorpt_correction_T_max 0.2632
_exptl_absorpt_correction_T_min 0.1052
_exptl_absorpt_correction_type multi-scan
_exptl_absorpt_process_details 'SADABS (Bruker, 2008)'
_exptl_crystal_colour colourless
_exptl_crystal_density_diffrn 1.833
_exptl_crystal_density_method 'not measured'
_exptl_crystal_description needle
_exptl_crystal_F_000 1904
_exptl_crystal_size_max 0.90
_exptl_crystal_size_mid 0.40
_exptl_crystal_size_min 0.40
_refine_diff_density_max 5.443
_refine_diff_density_min -3.061
_refine_diff_density_rms 0.208
_refine_ls_extinction_method none
_refine_ls_goodness_of_fit_ref 1.004
_refine_ls_hydrogen_treatment constr
_refine_ls_matrix_type full
_refine_ls_number_parameters 410
_refine_ls_number_reflns 31924
_refine_ls_number_restraints 6
_refine_ls_restrained_S_all 1.005
_refine_ls_R_factor_all 0.0889
_refine_ls_R_factor_gt 0.0437
_refine_ls_shift/su_max 0.002
_refine_ls_shift/su_mean 0.000
_refine_ls_structure_factor_coef Fsqd
_refine_ls_weighting_details 'calc w=1/[\s^2^(Fo^2^)+(0.0345P)^2^+5.8157P] where P=(Fo^2^+2Fc^2^)/3'
_refine_ls_weighting_scheme calc
_refine_ls_wR_factor_gt 0.0858
_refine_ls_wR_factor_ref 0.0980
_reflns_number_gt 21095
_reflns_number_total 31924
_reflns_threshold_expression >2sigma(I)
_cod_data_source_file c1dt10540j.txt
_cod_data_source_block x82513_0m
_cod_depositor_comments
;
The following automatic conversions were performed:

'_symmetry_cell_setting' value 'Monoclinic' changed to 'monoclinic'
according to /home/saulius/struct/CIF-dictionaries/cif_core.dic
dictionary named 'cif_core.dic' version 2.4.1 from 2010-06-29.

Automatic conversion script
Id: cif_fix_values 1715 2011-07-08 13:25:40Z adriana 
;
_cod_original_sg_symbol_H-M P2(1)/c
_cod_database_code 7016246

loop_
_symmetry_equiv_pos_as_xyz
'x, y, z'
'-x, y+1/2, -z+1/2'
'-x, -y, -z'
'x, -y-1/2, z-1/2'

loop_
_atom_site_label
_atom_site_type_symbol
_atom_site_fract_x
_atom_site_fract_y
_atom_site_fract_z
_atom_site_U_iso_or_equiv
_atom_site_adp_type
_atom_site_occupancy
_atom_site_symmetry_multiplicity
_atom_site_calc_flag
_atom_site_refinement_flags
_atom_site_disorder_assembly
_atom_site_disorder_group
Ru3A Ru 0.040310(8) 0.756600(17) 0.395133(4) 0.00858(2) Uani 1 1 d . . .
As1A As 0.172464(13) 0.63392(3) 0.441839(6) 0.01487(3) Uani 1 1 d D A .
As2A As 0.069854(15) 0.86229(3) 0.470344(7) 0.01347(4) Uani 0.9115(7) 1 d PD A -1
B2A B 0.0930(13) 0.8674(16) 0.4567(6) 0.01347(4) Uani 0.0885(7) 1 d PD A -2
H2A H 0.0404 0.8423 0.4797 0.016 Uiso 0.0885(7) 1 calc PR A -2
B4A B 0.19103(18) 0.7649(4) 0.38191(8) 0.0133(3) Uani 0.9115(7) 1 d PD A -1
H4A H 0.2055 0.6773 0.3551 0.016 Uiso 0.9115(7) 1 calc PR A -1
As4A As 0.20071(18) 0.7192(4) 0.37287(8) 0.0133(3) Uani 0.0885(7) 1 d PD A -2
B5A B 0.27859(14) 0.8091(3) 0.42856(7) 0.0187(4) Uani 1 1 d . . .
H5A H 0.3474 0.7439 0.4320 0.022 Uiso 1 1 calc R A .
B6A B 0.22305(16) 0.8729(3) 0.47595(7) 0.0204(4) Uani 1 1 d . A .
H6A H 0.2560 0.8498 0.5088 0.024 Uiso 1 1 calc R . .
B7A B 0.06800(15) 1.0328(3) 0.41627(7) 0.0157(3) Uani 1 1 d D A .
H7A H 0.0044 1.1138 0.4112 0.019 Uiso 1 1 calc R . .
B8A B 0.12811(14) 0.9642(3) 0.37171(6) 0.0144(3) Uani 1 1 d D A .
H8A H 0.1014 1.0004 0.3386 0.017 Uiso 1 1 calc R . .
B9A B 0.25020(15) 0.9645(3) 0.38819(7) 0.0175(4) Uani 1 1 d D A .
H9A H 0.3017 0.9975 0.3652 0.021 Uiso 1 1 calc R . .
B10A B 0.26736(16) 1.0286(3) 0.44224(7) 0.0204(4) Uani 1 1 d . A .
H10A H 0.3296 1.1045 0.4543 0.024 Uiso 1 1 calc R . .
B11A B 0.15945(17) 1.0710(3) 0.46159(7) 0.0200(4) Uani 1 1 d D . .
H11A H 0.1523 1.1735 0.4860 0.024 Uiso 1 1 calc R A .
B12A B 0.17773(16) 1.1236(3) 0.40844(7) 0.0178(4) Uani 1 1 d . A .
H12A H 0.1813 1.2623 0.3988 0.021 Uiso 1 1 calc R . .
Ru3B Ru 0.462732(8) 0.926749(17) 0.146758(4) 0.00891(2) Uani 1 1 d . . .
As1B As 0.464106(13) 0.80694(3) 0.220505(6) 0.01588(4) Uani 1 1 d . . .
As2B As 0.353257(13) 1.04885(3) 0.195920(6) 0.01418(3) Uani 1 1 d . . .
B4B B 0.43802(14) 0.6472(3) 0.16456(7) 0.0163(3) Uani 1 1 d . . .
H4B H 0.4973 0.5627 0.1577 0.020 Uiso 1 1 calc R . .
B5B B 0.36566(15) 0.6058(3) 0.21019(8) 0.0185(4) Uani 1 1 d . . .
H5B H 0.3810 0.4976 0.2332 0.022 Uiso 1 1 calc R . .
B6B B 0.31262(14) 0.8049(3) 0.22773(6) 0.0162(3) Uani 1 1 d . . .
H6B H 0.2943 0.8232 0.2611 0.019 Uiso 1 1 calc R . .
B7B B 0.30678(13) 0.9314(3) 0.13527(6) 0.0133(3) Uani 1 1 d . . .
H7B H 0.2829 1.0259 0.1099 0.016 Uiso 1 1 calc R . .
B8B B 0.36041(14) 0.7303(3) 0.12178(7) 0.0153(3) Uani 1 1 d . . .
H8B H 0.3719 0.7002 0.0880 0.018 Uiso 1 1 calc R . .
B9B B 0.32363(15) 0.5664(3) 0.15695(8) 0.0185(4) Uani 1 1 d . . .
H9B H 0.3129 0.4305 0.1457 0.022 Uiso 1 1 calc R . .
B10B B 0.25121(14) 0.6598(3) 0.19298(7) 0.0154(3) Uani 1 1 d . . .
H10B H 0.1929 0.5855 0.2050 0.018 Uiso 1 1 calc R . .
B11B B 0.23879(13) 0.8820(3) 0.18206(7) 0.0148(3) Uani 1 1 d . . .
H11B H 0.1730 0.9505 0.1871 0.018 Uiso 1 1 calc R . .
B12B B 0.24619(14) 0.7340(3) 0.13958(7) 0.0155(3) Uani 1 1 d . . .
H12B H 0.1844 0.7091 0.1169 0.019 Uiso 1 1 calc R . .
C40A C -0.03735(12) 0.7273(2) 0.33041(5) 0.0123(3) Uani 1 1 d . A .
C41A C 0.00133(12) 0.5665(2) 0.34382(5) 0.0133(3) Uani 1 1 d . A .
H41B H 0.0506 0.5145 0.3278 0.016 Uiso 1 1 calc R . .
C42A C -0.01886(12) 0.4911(2) 0.38285(6) 0.0136(3) Uani 1 1 d . A .
H42B H 0.0174 0.3885 0.3937 0.016 Uiso 1 1 calc R . .
C43A C -0.07633(12) 0.5769(2) 0.41019(6) 0.0141(3) Uani 1 1 d . A .
C44A C -0.11292(11) 0.7401(3) 0.39737(6) 0.0157(3) Uani 1 1 d . A .
H44B H -0.1432 0.8123 0.4184 0.019 Uiso 1 1 calc R . .
C40B C 0.48125(11) 1.1053(2) 0.09133(5) 0.0129(3) Uani 1 1 d . . .
C41B C 0.51405(12) 1.1890(2) 0.12948(6) 0.0144(3) Uani 1 1 d . . .
H41A H 0.4807 1.2934 0.1386 0.017 Uiso 1 1 calc R . .
C42B C 0.58198(12) 1.1119(3) 0.15851(6) 0.0146(3) Uani 1 1 d . . .
H42A H 0.5946 1.1637 0.1874 0.017 Uiso 1 1 calc R . .
C43B C 0.61971(11) 0.9485(3) 0.15035(5) 0.0139(3) Uani 1 1 d . . .
C44B C 0.58609(12) 0.8617(3) 0.11247(5) 0.0141(3) Uani 1 1 d . . .
H44A H 0.6026 0.7379 0.1086 0.017 Uiso 1 1 calc R . .
C45A C -0.09396(11) 0.8139(2) 0.35813(6) 0.0140(3) Uani 1 1 d . A .
H45B H -0.1114 0.9368 0.3522 0.017 Uiso 1 1 calc R . .
C45B C 0.51758(12) 0.9390(3) 0.08358(5) 0.0141(3) Uani 1 1 d . . .
H45A H 0.4877 0.8678 0.0599 0.017 Uiso 1 1 calc R . .
C46A C -0.09677(14) 0.4958(3) 0.45139(6) 0.0205(4) Uani 1 1 d . . .
H46D H -0.1505 0.4201 0.4466 0.031 Uiso 1 1 calc R A .
H46E H -0.1097 0.5863 0.4717 0.031 Uiso 1 1 calc R . .
H46F H -0.0435 0.4282 0.4628 0.031 Uiso 1 1 calc R . .
C46B C 0.69200(13) 0.8660(3) 0.18079(6) 0.0210(4) Uani 1 1 d . . .
H46A H 0.7518 0.8706 0.1688 0.032 Uiso 1 1 calc R . .
H46B H 0.6753 0.7455 0.1855 0.032 Uiso 1 1 calc R . .
H46C H 0.6959 0.9284 0.2078 0.032 Uiso 1 1 calc R . .
C47A C -0.02487(13) 0.8048(3) 0.28731(6) 0.0160(3) Uani 1 1 d . . .
H47B H -0.0246 0.9332 0.2903 0.019 Uiso 1 1 calc R A .
C47B C 0.41121(12) 1.1971(3) 0.06083(6) 0.0168(3) Uani 1 1 d . . .
H47A H 0.3629 1.2466 0.0779 0.020 Uiso 1 1 calc R . .
C48A C -0.10911(16) 0.7542(3) 0.25690(6) 0.0220(4) Uani 1 1 d . A .
H48D H -0.1656 0.7924 0.2688 0.033 Uiso 1 1 calc R . .
H48E H -0.1106 0.6287 0.2533 0.033 Uiso 1 1 calc R . .
H48F H -0.1046 0.8095 0.2293 0.033 Uiso 1 1 calc R . .
C48B C 0.45931(15) 1.3488(3) 0.04026(8) 0.0259(4) Uani 1 1 d . . .
H48A H 0.4914 1.4199 0.0625 0.039 Uiso 1 1 calc R . .
H48B H 0.4132 1.4189 0.0237 0.039 Uiso 1 1 calc R . .
H48C H 0.5039 1.3039 0.0215 0.039 Uiso 1 1 calc R . .
C49A C 0.06456(16) 0.7515(3) 0.26882(6) 0.0217(4) Uani 1 1 d . A .
H49D H 0.1173 0.7840 0.2885 0.033 Uiso 1 1 calc R . .
H49E H 0.0690 0.8099 0.2416 0.033 Uiso 1 1 calc R . .
H49F H 0.0647 0.6263 0.2645 0.033 Uiso 1 1 calc R . .
C49B C 0.36276(14) 1.0792(3) 0.02717(6) 0.0217(4) Uani 1 1 d . . .
H49A H 0.3351 0.9814 0.0410 0.033 Uiso 1 1 calc R . .
H49B H 0.4076 1.0366 0.0083 0.033 Uiso 1 1 calc R . .
H49C H 0.3145 1.1441 0.0106 0.033 Uiso 1 1 calc R . .

loop_
_atom_site_aniso_label
_atom_site_aniso_U_11
_atom_site_aniso_U_22
_atom_site_aniso_U_33
_atom_site_aniso_U_23
_atom_site_aniso_U_13
_atom_site_aniso_U_12
Ru3A 0.00828(4) 0.00692(5) 0.01068(5) 0.00088(4) 0.00159(3) 0.00017(4)
As1A 0.01478(7) 0.01323(8) 0.01569(8) 0.00003(6) -0.00388(6) 0.00102(6)
As2A 0.01625(8) 0.01273(9) 0.01222(8) -0.00252(6) 0.00590(6) -0.00322(7)
B2A 0.01625(8) 0.01273(9) 0.01222(8) -0.00252(6) 0.00590(6) -0.00322(7)
B4A 0.0117(6) 0.0170(11) 0.0114(8) -0.0040(5) 0.0031(5) -0.0008(6)
As4A 0.0117(6) 0.0170(11) 0.0114(8) -0.0040(5) 0.0031(5) -0.0008(6)
B5A 0.0119(7) 0.0253(11) 0.0188(9) -0.0054(8) 0.0006(6) -0.0033(7)
B6A 0.0213(9) 0.0238(11) 0.0157(8) -0.0044(7) -0.0006(7) -0.0053(8)
B7A 0.0181(8) 0.0106(8) 0.0193(8) 0.0001(6) 0.0057(7) -0.0013(6)
B8A 0.0161(7) 0.0123(8) 0.0153(7) -0.0006(6) 0.0039(6) -0.0028(6)
B9A 0.0158(8) 0.0195(9) 0.0180(8) -0.0058(7) 0.0063(6) -0.0072(7)
B10A 0.0187(8) 0.0237(11) 0.0189(9) -0.0080(8) 0.0031(7) -0.0091(8)
B11A 0.0250(10) 0.0172(9) 0.0187(9) -0.0065(7) 0.0079(7) -0.0056(8)
B12A 0.0217(9) 0.0134(8) 0.0193(9) -0.0031(7) 0.0075(7) -0.0057(7)
Ru3B 0.00798(4) 0.00864(5) 0.01012(4) -0.00038(4) 0.00088(3) 0.00060(4)
As1B 0.01144(7) 0.02218(10) 0.01347(7) 0.00485(6) -0.00212(5) -0.00195(6)
As2B 0.01416(7) 0.01213(8) 0.01693(8) -0.00396(6) 0.00518(6) -0.00016(6)
B4B 0.0136(7) 0.0120(8) 0.0239(9) 0.0010(7) 0.0040(6) 0.0008(6)
B5B 0.0150(8) 0.0169(9) 0.0237(9) 0.0083(7) 0.0020(7) -0.0004(7)
B6B 0.0150(7) 0.0216(10) 0.0120(7) 0.0010(7) 0.0016(6) -0.0026(7)
B7B 0.0100(6) 0.0161(8) 0.0139(7) 0.0014(6) 0.0009(5) -0.0007(6)
B8B 0.0136(7) 0.0165(9) 0.0160(8) -0.0044(6) 0.0032(6) -0.0027(6)
B9B 0.0177(8) 0.0128(8) 0.0257(10) -0.0032(7) 0.0061(7) -0.0036(7)
B10B 0.0127(7) 0.0162(9) 0.0174(8) 0.0021(6) 0.0019(6) -0.0024(6)
B11B 0.0119(7) 0.0161(8) 0.0168(8) 0.0014(6) 0.0027(6) 0.0006(6)
B12B 0.0121(7) 0.0196(9) 0.0147(7) -0.0005(7) -0.0001(6) -0.0030(6)
C40A 0.0134(6) 0.0107(6) 0.0125(6) 0.0025(5) -0.0005(5) -0.0010(5)
C41A 0.0155(6) 0.0101(6) 0.0143(6) -0.0003(5) 0.0010(5) -0.0018(5)
C42A 0.0163(7) 0.0091(6) 0.0147(6) 0.0024(5) -0.0026(5) -0.0033(5)
C43A 0.0123(6) 0.0153(7) 0.0145(6) 0.0042(5) -0.0003(5) -0.0046(5)
C44A 0.0097(6) 0.0218(8) 0.0159(7) 0.0022(6) 0.0023(5) 0.0004(6)
C40B 0.0114(6) 0.0131(7) 0.0141(6) 0.0022(5) 0.0013(5) -0.0011(5)
C41B 0.0143(6) 0.0113(7) 0.0176(7) 0.0000(5) 0.0014(5) -0.0018(5)
C42B 0.0134(6) 0.0162(7) 0.0140(6) -0.0009(5) 0.0004(5) -0.0043(5)
C43B 0.0096(5) 0.0187(8) 0.0138(6) 0.0011(5) 0.0024(5) 0.0012(5)
C44B 0.0123(6) 0.0163(7) 0.0141(6) 0.0009(5) 0.0035(5) 0.0027(5)
C45A 0.0112(6) 0.0152(7) 0.0155(7) 0.0043(5) -0.0001(5) 0.0021(5)
C45B 0.0129(6) 0.0173(8) 0.0122(6) -0.0001(5) 0.0027(5) 0.0000(5)
C46A 0.0228(8) 0.0233(9) 0.0153(7) 0.0055(6) 0.0015(6) -0.0097(7)
C46B 0.0127(7) 0.0326(11) 0.0174(8) 0.0049(7) -0.0007(6) 0.0048(7)
C47A 0.0219(8) 0.0143(7) 0.0118(6) 0.0022(5) 0.0007(5) -0.0024(6)
C47B 0.0125(6) 0.0180(8) 0.0196(7) 0.0064(6) -0.0011(5) 0.0000(6)
C48A 0.0292(9) 0.0213(9) 0.0143(7) 0.0034(6) -0.0051(6) -0.0062(8)
C48B 0.0223(9) 0.0237(10) 0.0305(10) 0.0154(8) -0.0042(8) -0.0036(8)
C49A 0.0285(9) 0.0213(9) 0.0164(7) -0.0014(7) 0.0082(7) -0.0036(8)
C49B 0.0186(8) 0.0278(10) 0.0178(8) 0.0067(7) -0.0032(6) -0.0043(7)

loop_
_atom_type_symbol
_atom_type_description
_atom_type_scat_dispersion_real
_atom_type_scat_dispersion_imag
_atom_type_scat_source
C C 0.0033 0.0016 'International Tables Vol C Tables 4.2.6.8 and 6.1.1.4'
H H 0.0000 0.0000 'International Tables Vol C Tables 4.2.6.8 and 6.1.1.4'
B B 0.0013 0.0007 'International Tables Vol C Tables 4.2.6.8 and 6.1.1.4'
As As 0.0499 2.0058 'International Tables Vol C Tables 4.2.6.8 and 6.1.1.4'
Ru Ru -1.2594 0.8363 'International Tables Vol C Tables 4.2.6.8 and 6.1.1.4'

loop_
_geom_angle_atom_site_label_1
_geom_angle_atom_site_label_2
_geom_angle_atom_site_label_3
_geom_angle
_geom_angle_site_symmetry_1
_geom_angle_site_symmetry_3
_geom_angle_publ_flag
B2A Ru3A B8A 81.1(4) . . ?
B2A Ru3A C41A 161.4(3) . . ?
B8A Ru3A C41A 110.71(7) . . ?
B2A Ru3A C45A 127.4(4) . . ?
B8A Ru3A C45A 100.61(7) . . ?
C41A Ru3A C45A 66.03(7) . . ?
B2A Ru3A C44A 105.4(5) . . ?
B8A Ru3A C44A 130.91(8) . . ?
C41A Ru3A C44A 78.09(7) . . ?
C45A Ru3A C44A 36.85(6) . . ?
B2A Ru3A C42A 127.4(4) . . ?
B8A Ru3A C42A 145.79(7) . . ?
C41A Ru3A C42A 36.93(6) . . ?
C45A Ru3A C42A 77.69(7) . . ?
C44A Ru3A C42A 65.55(7) . . ?
B2A Ru3A C40A 161.2(4) . . ?
B8A Ru3A C40A 91.62(7) . . ?
C41A Ru3A C40A 36.77(6) . . ?
C45A Ru3A C40A 36.87(7) . . ?
C44A Ru3A C40A 66.53(6) . . ?
C42A Ru3A C40A 66.30(6) . . ?
B2A Ru3A B7A 48.1(3) . . ?
B8A Ru3A B7A 47.32(7) . . ?
C41A Ru3A B7A 150.00(7) . . ?
C45A Ru3A B7A 95.28(8) . . ?
C44A Ru3A B7A 101.34(8) . . ?
C42A Ru3A B7A 165.68(7) . . ?
C40A Ru3A B7A 115.07(7) . . ?
B2A Ru3A B4A 83.3(5) . . ?
B8A Ru3A B4A 47.52(9) . . ?
C41A Ru3A B4A 94.26(8) . . ?
C45A Ru3A B4A 135.56(8) . . ?
C44A Ru3A B4A 171.09(8) . . ?
C42A Ru3A B4A 110.85(9) . . ?
C40A Ru3A B4A 104.59(8) . . ?
B7A Ru3A B4A 82.95(9) . . ?
B2A Ru3A C43A 105.2(5) . . ?
B8A Ru3A C43A 166.72(7) . . ?
C41A Ru3A C43A 66.46(7) . . ?
C45A Ru3A C43A 66.21(6) . . ?
C44A Ru3A C43A 36.54(7) . . ?
C42A Ru3A C43A 36.52(7) . . ?
C40A Ru3A C43A 78.71(6) . . ?
B7A Ru3A C43A 129.20(7) . . ?
B4A Ru3A C43A 143.70(9) . . ?
B2A Ru3A As1A 55.7(4) . . ?
B8A Ru3A As1A 92.08(6) . . ?
C41A Ru3A As1A 108.20(5) . . ?
C45A Ru3A As1A 167.23(5) . . ?
C44A Ru3A As1A 132.41(5) . . ?
C42A Ru3A As1A 91.04(4) . . ?
C40A Ru3A As1A 142.40(5) . . ?
B7A Ru3A As1A 94.37(6) . . ?
B4A Ru3A As1A 54.17(7) . . ?
C43A Ru3A As1A 101.14(4) . . ?
B2A Ru3A As4A 91.8(5) . . ?
B8A Ru3A As4A 54.18(8) . . ?
C41A Ru3A As4A 84.50(7) . . ?
C45A Ru3A As4A 131.95(7) . . ?
C44A Ru3A As4A 162.46(8) . . ?
C42A Ru3A As4A 101.38(8) . . ?
C40A Ru3A As4A 97.99(7) . . ?
B7A Ru3A As4A 92.61(8) . . ?
B4A Ru3A As4A 10.05(8) . . ?
C43A Ru3A As4A 135.68(8) . . ?
As1A Ru3A As4A 55.75(6) . . ?
B5A As1A B4A 52.13(9) . . ?
B5A As1A B6A 49.57(9) . . ?
B4A As1A B6A 88.47(10) . . ?
B5A As1A B2A 85.6(4) . . ?
B4A As1A B2A 84.9(4) . . ?
B6A As1A B2A 51.6(5) . . ?
B5A As1A As4A 56.53(9) . . ?
B4A As1A As4A 11.56(8) . . ?
B6A As1A As4A 97.94(9) . . ?
B2A As1A As4A 96.0(4) . . ?
B5A As1A Ru3A 100.12(6) . . ?
B4A As1A Ru3A 57.33(7) . . ?
B6A As1A Ru3A 100.03(7) . . ?
B2A As1A Ru3A 55.2(5) . . ?
As4A As1A Ru3A 62.22(6) . . ?
B5A As1A As2A 94.91(7) . . ?
B4A As1A As2A 96.03(7) . . ?
B6A As1A As2A 55.20(6) . . ?
B2A As1A As2A 11.6(4) . . ?
As4A As1A As2A 106.87(7) . . ?
Ru3A As1A As2A 59.903(8) . . ?
B11A As2A B7A 52.62(9) . . ?
B11A As2A B6A 49.84(10) . . ?
B7A As2A B6A 89.10(9) . . ?
B11A As2A Ru3A 100.51(6) . . ?
B7A As2A Ru3A 57.42(6) . . ?
B6A As2A Ru3A 100.13(6) . . ?
B11A As2A As1A 95.64(7) . . ?
B7A As2A As1A 96.50(6) . . ?
B6A As2A As1A 55.63(6) . . ?
Ru3A As2A As1A 59.612(7) . . ?
B7A B2A B11A 62.0(4) . . ?
B7A B2A Ru3A 67.8(6) . . ?
B11A B2A Ru3A 123.1(8) . . ?
B7A B2A B6A 109.6(8) . . ?
B11A B2A B6A 57.7(5) . . ?
Ru3A B2A B6A 122.8(9) . . ?
B7A B2A As1A 120.0(9) . . ?
B11A B2A As1A 115.8(9) . . ?
Ru3A B2A As1A 69.1(5) . . ?
B6A B2A As1A 64.6(5) . . ?
B7A B2A H2A 118.1 . . ?
B11A B2A H2A 118.4 . . ?
Ru3A B2A H2A 107.5 . . ?
B6A B2A H2A 120.3 . . ?
As1A B2A H2A 113.3 . . ?
B9A B4A B8A 60.63(14) . . ?
B9A B4A B5A 57.85(14) . . ?
B8A B4A B5A 106.31(17) . . ?
B9A B4A As1A 113.77(15) . . ?
B8A B4A As1A 116.87(14) . . ?
B5A B4A As1A 62.27(11) . . ?
B9A B4A Ru3A 118.19(15) . . ?
B8A B4A Ru3A 64.83(10) . . ?
B5A B4A Ru3A 117.25(14) . . ?
As1A B4A Ru3A 68.50(8) . . ?
B9A B4A H4A 119.5 . . ?
B8A B4A H4A 120.5 . . ?
B5A B4A H4A 122.7 . . ?
As1A B4A H4A 114.8 . . ?
Ru3A B4A H4A 111.7 . . ?
B9A As4A B5A 50.02(11) . . ?
B9A As4A B8A 50.35(11) . . ?
B5A As4A B8A 87.23(13) . . ?
B9A As4A As1A 97.24(11) . . ?
B5A As4A As1A 56.44(9) . . ?
B8A As4A As1A 97.91(11) . . ?
B9A As4A Ru3A 98.12(12) . . ?
B5A As4A Ru3A 99.91(11) . . ?
B8A As4A Ru3A 56.03(8) . . ?
As1A As4A Ru3A 62.03(6) . . ?
B10A B5A B9A 60.18(14) . . ?
B10A B5A B6A 58.84(13) . . ?
B9A B5A B6A 108.23(17) . . ?
B10A B5A B4A 107.09(17) . . ?
B9A B5A B4A 57.60(13) . . ?
B6A B5A B4A 111.74(15) . . ?
B10A B5A As1A 118.83(13) . . ?
B9A B5A As1A 116.51(12) . . ?
B6A B5A As1A 68.34(11) . . ?
B4A B5A As1A 65.59(11) . . ?
B10A B5A As4A 117.64(16) . . ?
B9A B5A As4A 63.45(12) . . ?
B6A B5A As4A 121.61(14) . . ?
B4A B5A As4A 12.14(9) . . ?
As1A B5A As4A 67.03(10) . . ?
B10A B5A H5A 120.8 . . ?
B9A B5A H5A 121.8 . . ?
B6A B5A H5A 119.8 . . ?
B4A B5A H5A 122.1 . . ?
As1A B5A H5A 110.7 . . ?
As4A B5A H5A 110.0 . . ?
B10A B6A B11A 58.76(14) . . ?
B10A B6A B5A 58.74(14) . . ?
B11A B6A B5A 105.87(16) . . ?
B10A B6A B2A 102.9(5) . . ?
B11A B6A B2A 58.7(4) . . ?
B5A B6A B2A 103.0(6) . . ?
B10A B6A As2A 113.14(15) . . ?
B11A B6A As2A 61.87(10) . . ?
B5A B6A As2A 115.82(12) . . ?
B2A B6A As2A 13.7(5) . . ?
B10A B6A As1A 113.35(13) . . ?
B11A B6A As1A 115.88(13) . . ?
B5A B6A As1A 62.08(10) . . ?
B2A B6A As1A 63.8(4) . . ?
As2A B6A As1A 69.17(7) . . ?
B10A B6A H6A 121.2 . . ?
B11A B6A H6A 122.1 . . ?
B5A B6A H6A 122.1 . . ?
B2A B6A H6A 128.1 . . ?
As2A B6A H6A 114.5 . . ?
As1A B6A H6A 114.3 . . ?
B12A B7A B8A 60.39(12) . . ?
B12A B7A B2A 104.3(6) . . ?
B8A B7A B2A 105.0(6) . . ?
B12A B7A B11A 57.53(12) . . ?
B8A B7A B11A 106.29(14) . . ?
B2A B7A B11A 59.6(5) . . ?
B12A B7A As2A 113.68(14) . . ?
B8A B7A As2A 117.72(13) . . ?
B2A B7A As2A 13.4(6) . . ?
B11A B7A As2A 62.39(10) . . ?
B12A B7A Ru3A 118.05(13) . . ?
B8A B7A Ru3A 64.99(9) . . ?
B2A B7A Ru3A 64.1(5) . . ?
B11A B7A Ru3A 117.78(13) . . ?
As2A B7A Ru3A 69.25(6) . . ?
B12A B7A H7A 120.0 . . ?
B8A B7A H7A 120.3 . . ?
B2A B7A H7A 127.4 . . ?
B11A B7A H7A 122.7 . . ?
As2A B7A H7A 114.2 . . ?
Ru3A B7A H7A 111.3 . . ?
B7A B8A B12A 59.27(12) . . ?
B7A B8A B9A 107.83(14) . . ?
B12A B8A B9A 58.98(12) . . ?
B7A B8A B4A 112.62(15) . . ?
B12A B8A B4A 107.52(16) . . ?
B9A B8A B4A 58.65(13) . . ?
B7A B8A As4A 120.87(14) . . ?
B12A B8A As4A 114.87(15) . . ?
B9A B8A As4A 62.04(12) . . ?
B4A B8A As4A 9.30(10) . . ?
B7A B8A Ru3A 67.69(9) . . ?
B12A B8A Ru3A 119.43(12) . . ?
B9A B8A Ru3A 118.96(13) . . ?
B4A B8A Ru3A 67.65(11) . . ?
As4A B8A Ru3A 69.79(9) . . ?
B7A B8A H8A 120.2 . . ?
B12A B8A H8A 121.2 . . ?
B9A B8A H8A 121.5 . . ?
B4A B8A H8A 120.7 . . ?
As4A B8A H8A 111.4 . . ?
Ru3A B8A H8A 109.2 . . ?
B4A B9A B10A 112.22(17) . . ?
B4A B9A B5A 64.55(14) . . ?
B10A B9A B5A 59.59(14) . . ?
B4A B9A B12A 110.33(15) . . ?
B10A B9A B12A 59.88(13) . . ?
B5A B9A B12A 108.65(15) . . ?
B4A B9A B8A 60.71(13) . . ?
B10A B9A B8A 109.30(15) . . ?
B5A B9A B8A 111.60(15) . . ?
B12A B9A B8A 60.35(12) . . ?
B4A B9A As4A 11.31(10) . . ?
B10A B9A As4A 119.86(16) . . ?
B5A B9A As4A 66.53(13) . . ?
B12A B9A As4A 120.96(14) . . ?
B8A B9A As4A 67.61(12) . . ?
B4A B9A H9A 118.3 . . ?
B10A B9A H9A 121.0 . . ?
B5A B9A H9A 119.7 . . ?
B12A B9A H9A 121.8 . . ?
B8A B9A H9A 120.7 . . ?
As4A B9A H9A 107.2 . . ?
B11A B10A B5A 111.60(16) . . ?
B11A B10A B6A 62.35(14) . . ?
B5A B10A B6A 62.42(14) . . ?
B11A B10A B12A 60.06(13) . . ?
B5A B10A B12A 109.34(15) . . ?
B6A B10A B12A 111.01(16) . . ?
B11A B10A B9A 109.26(16) . . ?
B5A B10A B9A 60.23(13) . . ?
B6A B10A B9A 111.15(16) . . ?
B12A B10A B9A 60.10(13) . . ?
B11A B10A H10A 120.1 . . ?
B5A B10A H10A 120.0 . . ?
B6A B10A H10A 118.6 . . ?
B12A B10A H10A 121.3 . . ?
B9A B10A H10A 121.2 . . ?
B10A B11A B12A 60.20(13) . . ?
B10A B11A B6A 58.88(14) . . ?
B12A B11A B6A 108.31(16) . . ?
B10A B11A B7A 107.31(15) . . ?
B12A B11A B7A 58.10(12) . . ?
B6A B11A B7A 111.39(15) . . ?
B10A B11A B2A 106.7(6) . . ?
B12A B11A B2A 103.7(6) . . ?
B6A B11A B2A 63.6(5) . . ?
B7A B11A B2A 58.3(5) . . ?
B10A B11A As2A 118.78(15) . . ?
B12A B11A As2A 116.48(13) . . ?
B6A B11A As2A 68.30(11) . . ?
B7A B11A As2A 64.99(10) . . ?
B2A B11A As2A 14.8(6) . . ?
B10A B11A H11A 120.7 . . ?
B12A B11A H11A 121.5 . . ?
B6A B11A H11A 119.9 . . ?
B7A B11A H11A 122.2 . . ?
B2A B11A H11A 125.7 . . ?
As2A B11A H11A 110.9 . . ?
B11A B12A B10A 59.74(14) . . ?
B11A B12A B9A 108.93(17) . . ?
B10A B12A B9A 60.02(13) . . ?
B11A B12A B7A 64.37(13) . . ?
B10A B12A B7A 111.97(16) . . ?
B9A B12A B7A 110.08(15) . . ?
B11A B12A B8A 111.64(15) . . ?
B10A B12A B8A 109.68(16) . . ?
B9A B12A B8A 60.68(12) . . ?
B7A B12A B8A 60.33(12) . . ?
B11A B12A H12A 119.6 . . ?
B10A B12A H12A 120.9 . . ?
B9A B12A H12A 121.6 . . ?
B7A B12A H12A 118.7 . . ?
B8A B12A H12A 120.5 . . ?
C45B Ru3B B8B 89.52(7) . . ?
C45B Ru3B C44B 37.34(6) . . ?
B8B Ru3B C44B 102.43(7) . . ?
C45B Ru3B C41B 65.75(7) . . ?
B8B Ru3B C41B 139.27(7) . . ?
C44B Ru3B C41B 77.75(7) . . ?
C45B Ru3B C42B 77.84(7) . . ?
B8B Ru3B C42B 166.94(7) . . ?
C44B Ru3B C42B 65.42(7) . . ?
C41B Ru3B C42B 36.77(7) . . ?
C45B Ru3B C40B 36.97(7) . . ?
B8B Ru3B C40B 105.28(7) . . ?
C44B Ru3B C40B 66.93(6) . . ?
C41B Ru3B C40B 36.54(6) . . ?
C42B Ru3B C40B 66.33(6) . . ?
C45B Ru3B B7B 106.78(7) . . ?
B8B Ru3B B7B 47.47(8) . . ?
C44B Ru3B B7B 139.59(7) . . ?
C41B Ru3B B7B 107.21(7) . . ?
C42B Ru3B B7B 139.56(7) . . ?
C40B Ru3B B7B 92.92(7) . . ?
C45B Ru3B B4B 109.92(8) . . ?
B8B Ru3B B4B 47.27(8) . . ?
C44B Ru3B B4B 93.23(7) . . ?
C41B Ru3B B4B 169.64(7) . . ?
C42B Ru3B B4B 134.43(7) . . ?
C40B Ru3B B4B 143.55(7) . . ?
B7B Ru3B B4B 82.94(8) . . ?
C45B Ru3B C43B 66.73(6) . . ?
B8B Ru3B C43B 134.75(7) . . ?
C44B Ru3B C43B 36.69(6) . . ?
C41B Ru3B C43B 66.00(7) . . ?
C42B Ru3B C43B 36.22(7) . . ?
C40B Ru3B C43B 78.94(6) . . ?
B7B Ru3B C43B 171.85(7) . . ?
B4B Ru3B C43B 103.71(7) . . ?
C45B Ru3B As2B 147.24(5) . . ?
B8B Ru3B As2B 92.06(5) . . ?
C44B Ru3B As2B 165.28(5) . . ?
C41B Ru3B As2B 92.99(5) . . ?
C42B Ru3B As2B 100.34(5) . . ?
C40B Ru3B As2B 111.94(5) . . ?
B7B Ru3B As2B 53.97(5) . . ?
B4B Ru3B As2B 94.78(5) . . ?
C43B Ru3B As2B 128.94(5) . . ?
C45B Ru3B As1B 151.53(5) . . ?
B8B Ru3B As1B 91.61(6) . . ?
C44B Ru3B As1B 115.18(5) . . ?
C41B Ru3B As1B 125.75(5) . . ?
C42B Ru3B As1B 97.92(5) . . ?
C40B Ru3B As1B 162.28(5) . . ?
B7B Ru3B As1B 94.71(5) . . ?
B4B Ru3B As1B 53.57(6) . . ?
C43B Ru3B As1B 93.06(4) . . ?
As2B Ru3B As1B 61.153(9) . . ?
B5B As1B B4B 52.17(9) . . ?
B5B As1B B6B 49.62(9) . . ?
B4B As1B B6B 88.54(8) . . ?
B5B As1B Ru3B 100.24(6) . . ?
B4B As1B Ru3B 57.68(6) . . ?
B6B As1B Ru3B 99.72(5) . . ?
B5B As1B As2B 95.25(6) . . ?
B4B As1B As2B 96.27(6) . . ?
B6B As1B As2B 55.44(6) . . ?
Ru3B As1B As2B 59.383(7) . . ?
B11B As2B B7B 52.07(8) . . ?
B11B As2B B6B 49.29(8) . . ?
B7B As2B B6B 88.21(8) . . ?
B11B As2B Ru3B 99.91(6) . . ?
B7B As2B Ru3B 57.44(5) . . ?
B6B As2B Ru3B 99.59(6) . . ?
B11B As2B As1B 94.61(6) . . ?
B7B As2B As1B 95.83(5) . . ?
B6B As2B As1B 55.18(5) . . ?
Ru3B As2B As1B 59.465(8) . . ?
B9B B4B B8B 60.33(12) . . ?
B9B B4B B5B 57.60(12) . . ?
B8B B4B B5B 106.20(14) . . ?
B9B B4B As1B 114.10(13) . . ?
B8B B4B As1B 117.56(13) . . ?
B5B B4B As1B 62.79(10) . . ?
B9B B4B Ru3B 117.94(13) . . ?
B8B B4B Ru3B 64.97(10) . . ?
B5B B4B Ru3B 117.54(13) . . ?
As1B B4B Ru3B 68.75(6) . . ?
B9B B4B H4B 119.8 . . ?
B8B B4B H4B 120.5 . . ?
B5B B4B H4B 122.6 . . ?
As1B B4B H4B 114.1 . . ?
Ru3B B4B H4B 111.6 . . ?
B10B B5B B9B 60.35(12) . . ?
B10B B5B B6B 58.69(12) . . ?
B9B B5B B6B 108.24(15) . . ?
B10B B5B B4B 107.45(15) . . ?
B9B B5B B4B 58.08(12) . . ?
B6B B5B B4B 111.46(15) . . ?
B10B B5B As1B 118.81(14) . . ?
B9B B5B As1B 116.52(13) . . ?
B6B B5B As1B 68.41(10) . . ?
B4B B5B As1B 65.05(10) . . ?
B10B B5B H5B 120.6 . . ?
B9B B5B H5B 121.5 . . ?
B6B B5B H5B 120.0 . . ?
B4B B5B H5B 122.1 . . ?
As1B B5B H5B 110.9 . . ?
B10B B6B B11B 58.84(12) . . ?
B10B B6B B5B 58.54(12) . . ?
B11B B6B B5B 105.72(15) . . ?
B10B B6B As1B 113.12(13) . . ?
B11B B6B As1B 115.82(12) . . ?
B5B B6B As1B 61.97(9) . . ?
B10B B6B As2B 113.41(12) . . ?
B11B B6B As2B 61.95(9) . . ?
B5B B6B As2B 116.05(12) . . ?
As1B B6B As2B 69.38(6) . . ?
B10B B6B H6B 121.3 . . ?
B11B B6B H6B 122.2 . . ?
B5B B6B H6B 122.2 . . ?
As1B B6B H6B 114.4 . . ?
As2B B6B H6B 114.2 . . ?
B12B B7B B8B 60.30(12) . . ?
B12B B7B B11B 57.89(11) . . ?
B8B B7B B11B 106.05(14) . . ?
B12B B7B As2B 114.27(12) . . ?
B8B B7B As2B 117.38(12) . . ?
B11B B7B As2B 62.54(9) . . ?
B12B B7B Ru3B 118.10(12) . . ?
B8B B7B Ru3B 65.03(9) . . ?
B11B B7B Ru3B 117.17(11) . . ?
As2B B7B Ru3B 68.59(5) . . ?
B12B B7B H7B 119.5 . . ?
B8B B7B H7B 120.5 . . ?
B11B B7B H7B 122.8 . . ?
As2B B7B H7B 114.3 . . ?
Ru3B B7B H7B 111.7 . . ?
B9B B8B B12B 59.06(12) . . ?
B9B B8B B4B 59.04(12) . . ?
B12B B8B B4B 107.85(14) . . ?
B9B B8B B7B 107.70(14) . . ?
B12B B8B B7B 58.94(12) . . ?
B4B B8B B7B 112.67(14) . . ?
B9B B8B Ru3B 119.26(13) . . ?
B12B B8B Ru3B 119.08(12) . . ?
B4B B8B Ru3B 67.76(9) . . ?
B7B B8B Ru3B 67.50(9) . . ?
B9B B8B H8B 121.3 . . ?
B12B B8B H8B 121.3 . . ?
B4B B8B H8B 120.3 . . ?
B7B B8B H8B 120.5 . . ?
Ru3B B8B H8B 109.3 . . ?
B5B B9B B10B 59.59(12) . . ?
B5B B9B B12B 109.10(16) . . ?
B10B B9B B12B 60.20(12) . . ?
B5B B9B B4B 64.32(13) . . ?
B10B B9B B4B 111.86(16) . . ?
B12B B9B B4B 110.33(15) . . ?
B5B B9B B8B 111.71(15) . . ?
B10B B9B B8B 109.55(16) . . ?
B12B B9B B8B 60.52(12) . . ?
B4B B9B B8B 60.62(12) . . ?
B5B B9B H9B 119.6 . . ?
B10B B9B H9B 121.0 . . ?
B12B B9B H9B 121.5 . . ?
B4B B9B H9B 118.6 . . ?
B8B B9B H9B 120.5 . . ?
B5B B10B B6B 62.76(13) . . ?
B5B B10B B11B 111.82(15) . . ?
B6B B10B B11B 62.38(12) . . ?
B5B B10B B9B 60.07(13) . . ?
B6B B10B B9B 111.30(15) . . ?
B11B B10B B9B 109.24(15) . . ?
B5B B10B B12B 109.32(15) . . ?
B6B B10B B12B 111.28(15) . . ?
B11B B10B B12B 60.22(12) . . ?
B9B B10B B12B 59.99(13) . . ?
B5B B10B H10B 119.9 . . ?
B6B B10B H10B 118.4 . . ?
B11B B10B H10B 120.1 . . ?
B9B B10B H10B 121.3 . . ?
B12B B10B H10B 121.2 . . ?
B10B B11B B12B 60.35(12) . . ?
B10B B11B B6B 58.78(12) . . ?
B12B B11B B6B 108.47(15) . . ?
B10B B11B B7B 107.41(14) . . ?
B12B B11B B7B 57.90(11) . . ?
B6B B11B B7B 111.91(13) . . ?
B10B B11B As2B 119.24(12) . . ?
B12B B11B As2B 116.81(12) . . ?
B6B B11B As2B 68.77(10) . . ?
B7B B11B As2B 65.39(9) . . ?
B10B B11B H11B 120.6 . . ?
B12B B11B H11B 121.5 . . ?
B6B B11B H11B 119.7 . . ?
B7B B11B H11B 122.0 . . ?
As2B B11B H11B 110.4 . . ?
B9B B12B B11B 108.46(15) . . ?
B9B B12B B7B 110.29(14) . . ?
B11B B12B B7B 64.22(12) . . ?
B9B B12B B10B 59.81(12) . . ?
B11B B12B B10B 59.43(12) . . ?
B7B B12B B10B 111.77(14) . . ?
B9B B12B B8B 60.42(12) . . ?
B11B B12B B8B 111.36(14) . . ?
B7B B12B B8B 60.76(12) . . ?
B10B B12B B8B 109.15(14) . . ?
B9B B12B H12B 121.8 . . ?
B11B B12B H12B 119.9 . . ?
B7B B12B H12B 118.5 . . ?
B10B B12B H12B 121.2 . . ?
B8B B12B H12B 120.6 . . ?
C41A C40A C45A 117.86(15) . . ?
C41A C40A C47A 122.86(16) . . ?
C45A C40A C47A 119.20(16) . . ?
C41A C40A Ru3A 70.30(9) . . ?
C45A C40A Ru3A 70.50(9) . . ?
C47A C40A Ru3A 133.20(12) . . ?
C40A C41A C42A 121.02(16) . . ?
C40A C41A Ru3A 72.94(10) . . ?
C42A C41A Ru3A 72.40(10) . . ?
C40A C41A H41B 119.2 . . ?
C42A C41A H41B 119.2 . . ?
Ru3A C41A H41B 119.2 . . ?
C41A C42A C43A 120.97(16) . . ?
C41A C42A Ru3A 70.67(10) . . ?
C43A C42A Ru3A 72.79(10) . . ?
C41A C42A H42B 119.0 . . ?
C43A C42A H42B 119.0 . . ?
Ru3A C42A H42B 119.0 . . ?
C44A C43A C42A 118.04(16) . . ?
C44A C43A C46A 121.62(18) . . ?
C42A C43A C46A 120.34(17) . . ?
C44A C43A Ru3A 70.35(10) . . ?
C42A C43A Ru3A 70.69(10) . . ?
C46A C43A Ru3A 130.19(12) . . ?
C45A C44A C43A 120.97(17) . . ?
C45A C44A Ru3A 71.29(10) . . ?
C43A C44A Ru3A 73.11(10) . . ?
C45A C44A H44B 119.1 . . ?
C43A C44A H44B 119.1 . . ?
Ru3A C44A H44B 119.1 . . ?
C41B C40B C45B 117.29(16) . . ?
C41B C40B C47B 119.04(17) . . ?
C45B C40B C47B 123.66(16) . . ?
C41B C40B Ru3B 71.01(10) . . ?
C45B C40B Ru3B 69.57(10) . . ?
C47B C40B Ru3B 131.18(12) . . ?
C40B C41B C42B 121.50(17) . . ?
C40B C41B Ru3B 72.45(10) . . ?
C42B C41B Ru3B 71.99(10) . . ?
C40B C41B H41A 118.8 . . ?
C42B C41B H41A 118.8 . . ?
Ru3B C41B H41A 118.8 . . ?
C43B C42B C41B 121.24(16) . . ?
C43B C42B Ru3B 72.93(10) . . ?
C41B C42B Ru3B 71.24(10) . . ?
C43B C42B H42A 118.9 . . ?
C41B C42B H42A 118.9 . . ?
Ru3B C42B H42A 118.9 . . ?
C42B C43B C44B 117.78(16) . . ?
C42B C43B C46B 121.68(17) . . ?
C44B C43B C46B 120.53(18) . . ?
C42B C43B Ru3B 70.86(9) . . ?
C44B C43B Ru3B 69.72(9) . . ?
C46B C43B Ru3B 129.91(13) . . ?
C43B C44B C45B 120.80(17) . . ?
C43B C44B Ru3B 73.60(10) . . ?
C45B C44B Ru3B 70.65(10) . . ?
C43B C44B H44A 119.2 . . ?
C45B C44B H44A 119.2 . . ?
Ru3B C44B H44A 119.2 . . ?
C44A C45A C40A 121.10(17) . . ?
C44A C45A Ru3A 71.86(10) . . ?
C40A C45A Ru3A 72.62(9) . . ?
C44A C45A H45B 119.0 . . ?
C40A C45A H45B 119.0 . . ?
Ru3A C45A H45B 119.0 . . ?
C40B C45B C44B 121.36(16) . . ?
C40B C45B Ru3B 73.45(10) . . ?
C44B C45B Ru3B 72.02(10) . . ?
C40B C45B H45A 119.0 . . ?
C44B C45B H45A 119.0 . . ?
Ru3B C45B H45A 119.0 . . ?
C43A C46A H46D 109.5 . . ?
C43A C46A H46E 109.5 . . ?
H46D C46A H46E 109.5 . . ?
C43A C46A H46F 109.5 . . ?
H46D C46A H46F 109.5 . . ?
H46E C46A H46F 109.5 . . ?
C43B C46B H46A 109.5 . . ?
C43B C46B H46B 109.5 . . ?
H46A C46B H46B 109.5 . . ?
C43B C46B H46C 109.5 . . ?
H46A C46B H46C 109.5 . . ?
H46B C46B H46C 109.5 . . ?
C40A C47A C49A 114.13(16) . . ?
C40A C47A C48A 108.01(15) . . ?
C49A C47A C48A 110.52(17) . . ?
C40A C47A H47B 108.0 . . ?
C49A C47A H47B 108.0 . . ?
C48A C47A H47B 108.0 . . ?
C40B C47B C49B 114.02(17) . . ?
C40B C47B C48B 108.68(15) . . ?
C49B C47B C48B 111.19(17) . . ?
C40B C47B H47A 107.6 . . ?
C49B C47B H47A 107.6 . . ?
C48B C47B H47A 107.6 . . ?
C47A C48A H48D 109.5 . . ?
C47A C48A H48E 109.5 . . ?
H48D C48A H48E 109.5 . . ?
C47A C48A H48F 109.5 . . ?
H48D C48A H48F 109.5 . . ?
H48E C48A H48F 109.5 . . ?
C47B C48B H48A 109.5 . . ?
C47B C48B H48B 109.5 . . ?
H48A C48B H48B 109.5 . . ?
C47B C48B H48C 109.5 . . ?
H48A C48B H48C 109.5 . . ?
H48B C48B H48C 109.5 . . ?
C47A C49A H49D 109.5 . . ?
C47A C49A H49E 109.5 . . ?
H49D C49A H49E 109.5 . . ?
C47A C49A H49F 109.5 . . ?
H49D C49A H49F 109.5 . . ?
H49E C49A H49F 109.5 . . ?
C47B C49B H49A 109.5 . . ?
C47B C49B H49B 109.5 . . ?
H49A C49B H49B 109.5 . . ?
C47B C49B H49C 109.5 . . ?
H49A C49B H49C 109.5 . . ?
H49B C49B H49C 109.5 . . ?

loop_
_geom_bond_atom_site_label_1
_geom_bond_atom_site_label_2
_geom_bond_distance
_geom_bond_site_symmetry_2
_geom_bond_publ_flag
Ru3A B2A 2.206(18) . ?
Ru3A B8A 2.223(2) . ?
Ru3A C41A 2.2297(17) . ?
Ru3A C45A 2.2364(16) . ?
Ru3A C44A 2.2437(17) . ?
Ru3A C42A 2.2523(17) . ?
Ru3A C40A 2.2641(16) . ?
Ru3A B7A 2.269(2) . ?
Ru3A B4A 2.272(3) . ?
Ru3A C43A 2.2798(17) . ?
Ru3A As1A 2.5111(3) . ?
Ru3A As4A 2.516(3) . ?
As1A B5A 2.127(2) . ?
As1A B4A 2.188(3) . ?
As1A B6A 2.237(2) . ?
As1A B2A 2.221(15) . ?
As1A As4A 2.350(3) . ?
As1A As2A 2.5333(3) . ?
As2A B11A 2.113(2) . ?
As2A B7A 2.161(2) . ?
As2A B6A 2.226(2) . ?
B2A B7A 1.826(14) . ?
B2A B11A 1.851(15) . ?
B2A B6A 1.940(18) . ?
B2A H2A 1.1200 . ?
B4A B9A 1.774(4) . ?
B4A B8A 1.812(4) . ?
B4A B5A 1.897(3) . ?
B4A H4A 1.1200 . ?
As4A B9A 2.077(4) . ?
As4A B5A 2.129(3) . ?
As4A B8A 2.174(3) . ?
B5A B10A 1.767(4) . ?
B5A B9A 1.779(4) . ?
B5A B6A 1.832(3) . ?
B5A H5A 1.1200 . ?
B6A B10A 1.769(4) . ?
B6A B11A 1.831(4) . ?
B6A H6A 1.1200 . ?
B7A B12A 1.784(3) . ?
B7A B8A 1.803(3) . ?
B7A B11A 1.894(3) . ?
B7A H7A 1.1200 . ?
B8A B12A 1.804(3) . ?
B8A B9A 1.810(3) . ?
B8A H8A 1.1200 . ?
B9A B10A 1.778(3) . ?
B9A B12A 1.779(3) . ?
B9A H9A 1.1200 . ?
B10A B11A 1.767(3) . ?
B10A B12A 1.775(4) . ?
B10A H10A 1.1200 . ?
B11A B12A 1.773(3) . ?
B11A H11A 1.1200 . ?
B12A H12A 1.1200 . ?
Ru3B C45B 2.2179(17) . ?
Ru3B B8B 2.228(2) . ?
Ru3B C44B 2.2359(17) . ?
Ru3B C41B 2.2500(18) . ?
Ru3B C42B 2.2598(17) . ?
Ru3B C40B 2.2687(17) . ?
Ru3B B7B 2.2705(18) . ?
Ru3B B4B 2.276(2) . ?
Ru3B C43B 2.2867(16) . ?
Ru3B As2B 2.5079(3) . ?
Ru3B As1B 2.5100(3) . ?
As1B B5B 2.125(2) . ?
As1B B4B 2.167(2) . ?
As1B B6B 2.239(2) . ?
As1B As2B 2.5526(3) . ?
As2B B11B 2.126(2) . ?
As2B B7B 2.179(2) . ?
As2B B6B 2.246(2) . ?
B4B B9B 1.778(3) . ?
B4B B8B 1.806(3) . ?
B4B B5B 1.887(3) . ?
B4B H4B 1.1200 . ?
B5B B10B 1.760(3) . ?
B5B B9B 1.768(3) . ?
B5B B6B 1.834(3) . ?
B5B H5B 1.1200 . ?
B6B B10B 1.763(3) . ?
B6B B11B 1.826(3) . ?
B6B H6B 1.1200 . ?
B7B B12B 1.778(3) . ?
B7B B8B 1.811(3) . ?
B7B B11B 1.890(3) . ?
B7B H7B 1.1200 . ?
B8B B9B 1.801(3) . ?
B8B B12B 1.803(3) . ?
B8B H8B 1.1200 . ?
B9B B10B 1.773(3) . ?
B9B B12B 1.776(3) . ?
B9B H9B 1.1200 . ?
B10B B11B 1.764(3) . ?
B10B B12B 1.780(3) . ?
B10B H10B 1.1200 . ?
B11B B12B 1.778(3) . ?
B11B H11B 1.1200 . ?
B12B H12B 1.1200 . ?
C40A C41A 1.418(2) . ?
C40A C45A 1.424(3) . ?
C40A C47A 1.516(2) . ?
C41A C42A 1.420(2) . ?
C41A H41B 1.0000 . ?
C42A C43A 1.420(3) . ?
C42A H42B 1.0000 . ?
C43A C44A 1.419(3) . ?
C43A C46A 1.500(3) . ?
C44A C45A 1.416(3) . ?
C44A H44B 1.0000 . ?
C40B C41B 1.417(3) . ?
C40B C45B 1.423(3) . ?
C40B C47B 1.520(2) . ?
C41B C42B 1.423(3) . ?
C41B H41A 1.0000 . ?
C42B C43B 1.413(3) . ?
C42B H42A 1.0000 . ?
C43B C44B 1.424(3) . ?
C43B C46B 1.507(3) . ?
C44B C45B 1.426(2) . ?
C44B H44A 1.0000 . ?
C45A H45B 1.0000 . ?
C45B H45A 1.0000 . ?
C46A H46D 0.9800 . ?
C46A H46E 0.9800 . ?
C46A H46F 0.9800 . ?
C46B H46A 0.9800 . ?
C46B H46B 0.9800 . ?
C46B H46C 0.9800 . ?
C47A C49A 1.531(3) . ?
C47A C48A 1.544(3) . ?
C47A H47B 1.0000 . ?
C47B C49B 1.529(3) . ?
C47B C48B 1.542(3) . ?
C47B H47A 1.0000 . ?
C48A H48D 0.9800 . ?
C48A H48E 0.9800 . ?
C48A H48F 0.9800 . ?
C48B H48A 0.9800 . ?
C48B H48B 0.9800 . ?
C48B H48C 0.9800 . ?
C49A H49D 0.9800 . ?
C49A H49E 0.9800 . ?
C49A H49F 0.9800 . ?
C49B H49A 0.9800 . ?
C49B H49B 0.9800 . ?
C49B H49C 0.9800 . ?
